data_7113125
loop_
_publ_author_name
'Nair, Vijay'
'Babu, Beneesh Pattoorpadi'
'Vellalath, Sreekumar'
'Suresh, Eringathodi'

_publ_section_title
;
 Stereoselective synthesis of spirocyclopentanones via N-heterocyclic
 carbene-catalyzed reactions of enals and dienones
;
_journal_coden_ASTM CHCOFS
_journal_issue 6
_journal_name_full
;
 Chemical Communications (Cambridge, United Kingdom)
;
_journal_page_first 747
_journal_page_last 749
_journal_paper_doi 10.1039/b715733a
_journal_year 2008
_chemical_formula_sum 'C29 H22 F6 O3'
_chemical_formula_weight 532.47
_space_group_IT_number 2
_symmetry_cell_setting triclinic
_symmetry_space_group_name_Hall '-P 1'
_symmetry_space_group_name_H-M 'P -1'
_atom_sites_solution_hydrogens geom
_atom_sites_solution_primary direct
_atom_sites_solution_secondary difmap
_audit_creation_method SHELXL-97
_cell_angle_alpha 75.738(5)
_cell_angle_beta 78.758(5)
_cell_angle_gamma 81.972(5)
_cell_formula_units_Z 2
_cell_length_a 8.360(3)
_cell_length_b 10.923(3)
_cell_length_c 14.100(4)
_cell_measurement_temperature 296(2)
_cell_volume 1218.2(7)
_computing_cell_refinement 'BRUKER SMART'
_computing_data_collection 'BRUKER SMART'
_computing_data_reduction 'BRUKER SAINT'
_computing_molecular_graphics ORTEP
_computing_structure_refinement 'SHELXL-97 (Sheldrick, 1997)'
_computing_structure_solution 'SHELXS-97 (Sheldrick, 1990)'
_diffrn_ambient_temperature 296(2)
_diffrn_measured_fraction_theta_full 0.889
_diffrn_measured_fraction_theta_max 0.889
_diffrn_measurement_device_type 'BRUKER SMART APEX CCD DIFFRACTOMETER'
_diffrn_measurement_method 'OMEGA-PHI SCAN'
_diffrn_radiation_monochromator graphite
_diffrn_radiation_source 'fine-focus sealed tube'
_diffrn_radiation_type MoK\a
_diffrn_radiation_wavelength 0.71073
_diffrn_reflns_av_R_equivalents 0.0181
_diffrn_reflns_av_sigmaI/netI 0.0498
_diffrn_reflns_limit_h_max 8
_diffrn_reflns_limit_h_min -10
_diffrn_reflns_limit_k_max 11
_diffrn_reflns_limit_k_min -14
_diffrn_reflns_limit_l_max 18
_diffrn_reflns_limit_l_min -18
_diffrn_reflns_number 7210
_diffrn_reflns_theta_full 28.18
_diffrn_reflns_theta_max 28.18
_diffrn_reflns_theta_min 1.93
_exptl_absorpt_coefficient_mu 0.124
_exptl_absorpt_correction_T_max 0.9662
_exptl_absorpt_correction_T_min 0.9522
_exptl_absorpt_correction_type multi-scan
_exptl_absorpt_process_details 'BRUKER SADABS'
_exptl_crystal_colour Colourless
_exptl_crystal_density_diffrn 1.452
_exptl_crystal_density_method 'not measured'
_exptl_crystal_description BLOCKS
_exptl_crystal_F_000 548
_exptl_crystal_size_max 0.40
_exptl_crystal_size_mid 0.34
_exptl_crystal_size_min 0.28
_refine_diff_density_max 0.397
_refine_diff_density_min -0.256
_refine_diff_density_rms 0.057
_refine_ls_extinction_method none
_refine_ls_goodness_of_fit_ref 1.067
_refine_ls_hydrogen_treatment constr
_refine_ls_matrix_type full
_refine_ls_number_parameters 342
_refine_ls_number_reflns 5322
_refine_ls_number_restraints 0
_refine_ls_restrained_S_all 1.067
_refine_ls_R_factor_all 0.1006
_refine_ls_R_factor_gt 0.0622
_refine_ls_shift/su_max 0.000
_refine_ls_shift/su_mean 0.000
_refine_ls_structure_factor_coef Fsqd
_refine_ls_weighting_details 'calc w=1/[\s^2^(Fo^2^)+(0.0871P)^2^+0.2803P] where P=(Fo^2^+2Fc^2^)/3'
_refine_ls_weighting_scheme calc
_refine_ls_wR_factor_gt 0.1550
_refine_ls_wR_factor_ref 0.1891
_reflns_number_gt 3315
_reflns_number_total 5322
_reflns_threshold_expression >2sigma(I)
_cod_duplicate_entry 7102877
_cod_data_source_file b715733a.txt
_cod_data_source_block 108bskm
_cod_depositor_comments
;
The following automatic conversions were performed:

'_symmetry_cell_setting' value 'Triclinic' changed to 'triclinic'
according to
/usr/data/users/saulius/automatic-downloads/retrospective/RSC/lib/dictionaries/cif_core.dic
dictionary named 'cif_core.dic' version 2.4.2 from
2011-04-26.

'_exptl_absorpt_correction_type' value 'MULTI-SCAN'
changed to 'multi-scan' according to
/usr/data/users/saulius/automatic-downloads/retrospective/RSC/lib/dictionaries/cif_core.dic
dictionary named 'cif_core.dic' version 2.4.2 from 2011-04-26.

Automatic conversion script
Id: cif_fix_values 2281 2013-09-26 08:29:07Z andrius 
;
_cod_original_cell_volume 1218.2(6)
_cod_original_sg_symbol_H-M P-1
_cod_database_code 7113125

loop_
_symmetry_equiv_pos_as_xyz
'x, y, z'
'-x, -y, -z'

loop_
_atom_site_label
_atom_site_type_symbol
_atom_site_fract_x
_atom_site_fract_y
_atom_site_fract_z
_atom_site_U_iso_or_equiv
_atom_site_adp_type
_atom_site_occupancy
_atom_site_calc_flag
_atom_site_refinement_flags
F1 F 0.7592(4) 0.3268(2) 0.74123(15) 0.1160(10) Uani 1 d .
F2 F 0.7188(2) 0.52730(18) 0.69212(13) 0.0695(5) Uani 1 d .
F3 F 0.5410(3) 0.4114(2) 0.68670(14) 0.0821(6) Uani 1 d .
F4 F 0.9660(3) 0.9878(2) 0.31914(17) 0.0854(6) Uani 1 d .
F5 F 0.9516(3) 1.13314(18) 0.18989(18) 0.0878(7) Uani 1 d .
F6 F 1.1439(2) 0.9839(2) 0.1907(2) 0.1069(9) Uani 1 d .
O1 O 0.4026(2) 0.80515(18) 0.52355(13) 0.0483(5) Uani 1 d .
H1 H 0.3228 0.8578 0.5185 0.072 Uiso 1 calc R
O2 O 0.2372(2) 1.01125(18) 0.46458(15) 0.0536(5) Uani 1 d .
O3 O 0.8008(3) 1.54990(19) -0.00520(14) 0.0626(6) Uani 1 d .
C1 C 0.7835(3) 0.4081(2) 0.5685(2) 0.0437(6) Uani 1 d .
C2 C 0.8851(4) 0.2986(3) 0.5569(2) 0.0559(8) Uani 1 d .
H2 H 0.9034 0.2352 0.6124 0.067 Uiso 1 calc R
C3 C 0.9585(4) 0.2839(3) 0.4637(3) 0.0602(8) Uani 1 d .
H3 H 1.0260 0.2106 0.4560 0.072 Uiso 1 calc R
C4 C 0.9316(4) 0.3775(3) 0.3828(2) 0.0576(8) Uani 1 d .
H4 H 0.9798 0.3672 0.3196 0.069 Uiso 1 calc R
C5 C 0.8334(4) 0.4874(3) 0.3937(2) 0.0519(7) Uani 1 d .
H5 H 0.8189 0.5509 0.3376 0.062 Uiso 1 calc R
C6 C 0.7558(3) 0.5055(2) 0.48639(19) 0.0394(6) Uani 1 d .
C7 C 0.6438(3) 0.6190(2) 0.49553(19) 0.0412(6) Uani 1 d .
H7 H 0.5595 0.6105 0.5499 0.049 Uiso 1 calc R
C8 C 0.6495(3) 0.7322(2) 0.43490(19) 0.0416(6) Uani 1 d .
H8 H 0.7401 0.7479 0.3852 0.050 Uiso 1 calc R
C9 C 0.5171(3) 0.8336(2) 0.44371(18) 0.0376(6) Uani 1 d .
C10 C 0.4984(3) 0.9481(2) 0.37713(18) 0.0376(6) Uani 1 d .
C11 C 0.3521(3) 1.0322(2) 0.3928(2) 0.0427(6) Uani 1 d .
C12 C 0.3572(3) 1.1505(2) 0.3123(2) 0.0467(7) Uani 1 d .
H12A H 0.3792 1.2213 0.3363 0.056 Uiso 1 calc R
H12B H 0.2542 1.1714 0.2874 0.056 Uiso 1 calc R
C13 C 0.4968(3) 1.1195(2) 0.23127(19) 0.0430(6) Uani 1 d .
H13 H 0.4502 1.0810 0.1882 0.052 Uiso 1 calc R
C14 C 0.6139(3) 1.0139(2) 0.28755(18) 0.0392(6) Uani 1 d .
H14 H 0.6897 1.0556 0.3114 0.047 Uiso 1 calc R
C15 C 0.5795(3) 1.2316(2) 0.16669(18) 0.0410(6) Uani 1 d .
C16 C 0.6345(4) 1.3187(3) 0.2063(2) 0.0484(7) Uani 1 d .
H16 H 0.6209 1.3065 0.2750 0.058 Uiso 1 calc R
C17 C 0.7075(4) 1.4214(3) 0.1485(2) 0.0488(7) Uani 1 d .
H17 H 0.7438 1.4776 0.1778 0.059 Uiso 1 calc R
C18 C 0.7282(3) 1.4427(2) 0.0464(2) 0.0458(6) Uani 1 d .
C19 C 0.6754(4) 1.3586(3) 0.0040(2) 0.0522(7) Uani 1 d .
H19 H 0.6891 1.3716 -0.0647 0.063 Uiso 1 calc R
C20 C 0.6018(4) 1.2546(3) 0.0640(2) 0.0493(7) Uani 1 d .
H20 H 0.5660 1.1982 0.0347 0.059 Uiso 1 calc R
C21 C 0.8280(5) 1.5748(3) -0.1097(2) 0.0700(10) Uani 1 d .
H21A H 0.9040 1.5090 -0.1317 0.105 Uiso 1 calc R
H21B H 0.8722 1.6551 -0.1363 0.105 Uiso 1 calc R
H21C H 0.7262 1.5771 -0.1323 0.105 Uiso 1 calc R
C22 C 0.7140(3) 0.9333(2) 0.21956(18) 0.0401(6) Uani 1 d .
C23 C 0.6303(4) 0.8566(3) 0.1839(2) 0.0517(7) Uani 1 d .
H23 H 0.5177 0.8553 0.2042 0.062 Uiso 1 calc R
C24 C 0.7105(4) 0.7830(3) 0.1194(2) 0.0660(9) Uani 1 d .
H24 H 0.6519 0.7315 0.0981 0.079 Uiso 1 calc R
C25 C 0.8758(3) 0.7847(2) 0.08618(18) 0.0741(10) Uani 1 d .
H25 H 0.9293 0.7351 0.0424 0.089 Uiso 1 calc R
C26 C 0.9613(3) 0.8608(2) 0.11860(18) 0.0660(9) Uani 1 d R
H26 H 1.0731 0.8639 0.0956 0.079 Uiso 1 calc R
C27 C 0.8816(3) 0.9333(2) 0.1856(2) 0.0476(7) Uani 1 d .
C28 C 0.9852(4) 1.0091(3) 0.2204(3) 0.0608(8) Uani 1 d .
C29 C 0.7036(4) 0.4171(3) 0.6711(2) 0.0552(8) Uani 1 d .

loop_
_atom_site_aniso_label
_atom_site_aniso_U_11
_atom_site_aniso_U_22
_atom_site_aniso_U_33
_atom_site_aniso_U_23
_atom_site_aniso_U_13
_atom_site_aniso_U_12
F1 0.188(3) 0.0845(16) 0.0541(12) 0.0022(11) -0.0369(14) 0.0496(17)
F2 0.0863(14) 0.0675(12) 0.0625(11) -0.0285(9) -0.0112(10) -0.0105(10)
F3 0.0867(16) 0.0950(16) 0.0641(12) -0.0223(11) 0.0143(11) -0.0371(12)
F4 0.0830(15) 0.0946(16) 0.0894(16) -0.0233(12) -0.0362(12) -0.0094(11)
F5 0.0812(14) 0.0498(12) 0.1339(19) -0.0107(11) -0.0270(13) -0.0175(10)
F6 0.0423(12) 0.114(2) 0.171(3) -0.0568(18) -0.0027(13) -0.0058(11)
O1 0.0443(11) 0.0448(11) 0.0464(11) -0.0015(8) -0.0003(9) 0.0011(8)
O2 0.0443(11) 0.0496(12) 0.0568(12) -0.0086(9) 0.0055(9) 0.0040(8)
O3 0.0890(17) 0.0498(12) 0.0465(12) -0.0047(9) -0.0021(11) -0.0223(11)
C1 0.0501(16) 0.0344(13) 0.0473(15) -0.0076(11) -0.0136(12) -0.0009(11)
C2 0.0543(18) 0.0431(16) 0.070(2) -0.0090(14) -0.0206(15) 0.0045(13)
C3 0.0428(17) 0.0505(18) 0.091(2) -0.0304(17) -0.0085(16) 0.0060(13)
C4 0.0526(18) 0.0583(19) 0.0606(19) -0.0227(16) 0.0040(15) -0.0030(14)
C5 0.0558(18) 0.0475(17) 0.0495(16) -0.0102(13) -0.0047(14) -0.0016(13)
C6 0.0385(14) 0.0333(13) 0.0465(15) -0.0071(11) -0.0093(11) -0.0042(10)
C7 0.0462(15) 0.0384(14) 0.0375(13) -0.0078(11) -0.0064(11) -0.0014(11)
C8 0.0380(14) 0.0401(14) 0.0455(15) -0.0079(12) -0.0057(12) -0.0044(11)
C9 0.0418(14) 0.0313(12) 0.0394(13) -0.0069(10) -0.0076(11) -0.0035(10)
C10 0.0420(14) 0.0314(12) 0.0390(13) -0.0093(10) -0.0058(11) -0.0010(10)
C11 0.0473(16) 0.0368(14) 0.0445(15) -0.0107(12) -0.0102(13) 0.0012(11)
C12 0.0430(15) 0.0367(14) 0.0556(16) -0.0066(12) -0.0064(13) 0.0027(11)
C13 0.0483(16) 0.0346(14) 0.0441(15) -0.0070(11) -0.0085(12) 0.0003(11)
C14 0.0426(14) 0.0305(13) 0.0435(14) -0.0076(11) -0.0067(11) -0.0021(10)
C15 0.0461(15) 0.0342(13) 0.0400(14) -0.0076(11) -0.0068(11) 0.0034(11)
C16 0.069(2) 0.0391(15) 0.0376(14) -0.0080(12) -0.0107(13) -0.0038(13)
C17 0.0646(19) 0.0416(15) 0.0440(15) -0.0138(12) -0.0107(13) -0.0077(13)
C18 0.0521(17) 0.0358(14) 0.0460(15) -0.0055(12) -0.0062(13) -0.0017(11)
C19 0.071(2) 0.0517(17) 0.0323(14) -0.0087(12) -0.0074(13) -0.0036(14)
C20 0.0672(19) 0.0392(15) 0.0446(15) -0.0127(12) -0.0156(14) -0.0011(13)
C21 0.096(3) 0.058(2) 0.0455(18) 0.0043(15) 0.0014(17) -0.0191(18)
C22 0.0477(16) 0.0279(12) 0.0402(14) -0.0011(10) -0.0073(12) 0.0004(10)
C23 0.0557(18) 0.0412(15) 0.0577(17) -0.0128(13) -0.0079(14) -0.0023(12)
C24 0.081(2) 0.0560(19) 0.071(2) -0.0310(17) -0.0170(18) -0.0015(16)
C25 0.080(3) 0.074(2) 0.071(2) -0.040(2) 0.0004(19) 0.0073(19)
C26 0.056(2) 0.065(2) 0.067(2) -0.0186(17) 0.0089(16) 0.0058(16)
C27 0.0473(17) 0.0356(14) 0.0536(16) -0.0050(12) -0.0035(13) 0.0013(11)
C28 0.0469(18) 0.0513(19) 0.079(2) -0.0106(16) -0.0045(16) -0.0022(13)
C29 0.067(2) 0.0435(17) 0.0530(18) -0.0060(14) -0.0167(15) 0.0012(14)

loop_
_atom_type_symbol
_atom_type_description
_atom_type_scat_dispersion_real
_atom_type_scat_dispersion_imag
_atom_type_scat_source
C C 0.0033 0.0016 'International Tables Vol C Tables 4.2.6.8 and 6.1.1.4'
H H 0.0000 0.0000 'International Tables Vol C Tables 4.2.6.8 and 6.1.1.4'
O O 0.0106 0.0060 'International Tables Vol C Tables 4.2.6.8 and 6.1.1.4'
F F 0.0171 0.0103 'International Tables Vol C Tables 4.2.6.8 and 6.1.1.4'

loop_
_geom_angle_atom_site_label_1
_geom_angle_atom_site_label_2
_geom_angle_atom_site_label_3
_geom_angle
C9 O1 H1 109.5
C18 O3 C21 118.1(2)
C2 C1 C6 120.9(3)
C2 C1 C29 117.8(3)
C6 C1 C29 121.3(2)
C3 C2 C1 120.2(3)
C3 C2 H2 119.9
C1 C2 H2 119.9
C4 C3 C2 119.6(3)
C4 C3 H3 120.2
C2 C3 H3 120.2
C3 C4 C5 120.6(3)
C3 C4 H4 119.7
C5 C4 H4 119.7
C4 C5 C6 121.6(3)
C4 C5 H5 119.2
C6 C5 H5 119.2
C5 C6 C1 117.0(2)
C5 C6 C7 120.6(2)
C1 C6 C7 122.3(2)
C8 C7 C6 126.9(2)
C8 C7 H7 116.5
C6 C7 H7 116.5
C7 C8 C9 121.8(2)
C7 C8 H8 119.1
C9 C8 H8 119.1
O1 C9 C10 119.3(2)
O1 C9 C8 113.8(2)
C10 C9 C8 126.8(2)
C9 C10 C11 119.4(2)
C9 C10 C14 131.7(2)
C11 C10 C14 108.7(2)
O2 C11 C10 125.2(2)
O2 C11 C12 124.2(2)
C10 C11 C12 110.5(2)
C11 C12 C13 104.7(2)
C11 C12 H12A 110.8
C13 C12 H12A 110.8
C11 C12 H12B 110.8
C13 C12 H12B 110.8
H12A C12 H12B 108.9
C15 C13 C12 115.0(2)
C15 C13 C14 114.4(2)
C12 C13 C14 104.8(2)
C15 C13 H13 107.4
C12 C13 H13 107.4
C14 C13 H13 107.4
C22 C14 C10 117.7(2)
C22 C14 C13 111.4(2)
C10 C14 C13 103.0(2)
C22 C14 H14 108.1
C10 C14 H14 108.1
C13 C14 H14 108.1
C16 C15 C20 116.5(2)
C16 C15 C13 121.8(2)
C20 C15 C13 121.7(2)
C17 C16 C15 122.2(3)
C17 C16 H16 118.9
C15 C16 H16 118.9
C16 C17 C18 120.3(3)
C16 C17 H17 119.9
C18 C17 H17 119.9
O3 C18 C19 124.9(3)
O3 C18 C17 115.7(3)
C19 C18 C17 119.4(3)
C18 C19 C20 119.5(3)
C18 C19 H19 120.2
C20 C19 H19 120.2
C19 C20 C15 122.1(3)
C19 C20 H20 119.0
C15 C20 H20 119.0
O3 C21 H21A 109.5
O3 C21 H21B 109.5
H21A C21 H21B 109.5
O3 C21 H21C 109.5
H21A C21 H21C 109.5
H21B C21 H21C 109.5
C27 C22 C23 116.8(2)
C27 C22 C14 125.6(2)
C23 C22 C14 117.5(2)
C24 C23 C22 121.6(3)
C24 C23 H23 119.2
C22 C23 H23 119.2
C25 C24 C23 120.8(3)
C25 C24 H24 119.6
C23 C24 H24 119.6
C24 C25 C26 119.03(17)
C24 C25 H25 120.5
C26 C25 H25 120.5
C25 C26 C27 120.44(17)
C25 C26 H26 119.8
C27 C26 H26 119.8
C22 C27 C26 121.3(3)
C22 C27 C28 121.8(3)
C26 C27 C28 116.9(3)
F6 C28 F5 106.6(3)
F6 C28 F4 105.3(3)
F5 C28 F4 105.2(3)
F6 C28 C27 113.0(3)
F5 C28 C27 113.0(3)
F4 C28 C27 113.0(3)
F1 C29 F2 106.5(3)
F1 C29 F3 105.7(3)
F2 C29 F3 103.7(2)
F1 C29 C1 113.9(3)
F2 C29 C1 113.2(2)
F3 C29 C1 112.9(3)

loop_
_geom_bond_atom_site_label_1
_geom_bond_atom_site_label_2
_geom_bond_distance
F1 C29 1.318(3)
F2 C29 1.336(3)
F3 C29 1.342(4)
F4 C28 1.335(4)
F5 C28 1.324(4)
F6 C28 1.323(4)
O1 C9 1.330(3)
O1 H1 0.8200
O2 C11 1.252(3)
O3 C18 1.370(3)
O3 C21 1.409(4)
C1 C2 1.392(4)
C1 C6 1.398(4)
C1 C29 1.490(4)
C2 C3 1.375(4)
C2 H2 0.9300
C3 C4 1.364(4)
C3 H3 0.9300
C4 C5 1.380(4)
C4 H4 0.9300
C5 C6 1.389(4)
C5 H5 0.9300
C6 C7 1.462(3)
C7 C8 1.320(4)
C7 H7 0.9300
C8 C9 1.462(3)
C8 H8 0.9300
C9 C10 1.377(3)
C10 C11 1.438(3)
C10 C14 1.521(3)
C11 C12 1.494(4)
C12 C13 1.531(4)
C12 H12A 0.9700
C12 H12B 0.9700
C13 C15 1.499(4)
C13 C14 1.566(3)
C13 H13 0.9800
C14 C22 1.514(3)
C14 H14 0.9800
C15 C16 1.384(4)
C15 C20 1.387(4)
C16 C17 1.357(4)
C16 H16 0.9300
C17 C18 1.380(4)
C17 H17 0.9300
C18 C19 1.372(4)
C19 C20 1.379(4)
C19 H19 0.9300
C20 H20 0.9300
C21 H21A 0.9600
C21 H21B 0.9600
C21 H21C 0.9600
C22 C27 1.389(4)
C22 C23 1.398(4)
C23 C24 1.377(4)
C23 H23 0.9300
C24 C25 1.371(4)
C24 H24 0.9300
C25 C26 1.3757
C25 H25 0.9300
C26 C27 1.392(3)
C26 H26 0.9300
C27 C28 1.497(4)
